data_7241677
loop_
_publ_author_name
'Leduskrasts, Kaspars'
'Suna, Edgars'

_publ_section_title
;
 Aggregation induced emission in one easy step: pyridinium AIEgens and
 counter ion effect
;
_journal_issue 62
_journal_name_full 'RSC Advances'
_journal_page_first 38107
_journal_page_last 38113
_journal_paper_doi 10.1039/D0RA07137D
_journal_volume 10
_journal_year 2020
_chemical_absolute_configuration ad
_chemical_formula_moiety 'C21 H16 N S, Cl O4 '
_chemical_formula_sum 'C21 H16 Cl N O4 S'
_chemical_formula_weight 413.86
_space_group_crystal_system orthorhombic
_space_group_IT_number 19
_space_group_name_Hall 'P 2ac 2ab'
_space_group_name_H-M_alt 'P 21 21 21'
_atom_sites_solution_hydrogens mixed
_atom_sites_solution_primary dual
_audit_creation_date 2018-12-07
_audit_creation_method
;
Olex2 1.2-ac4
(compiled 2018.05.17 svn.r3504 for Rigaku Oxford Diffraction, GUI svn.r5492)
;
_audit_update_record
;
2020-03-07 deposited with the CCDC.	2020-10-12 downloaded from the CCDC.
;
_cell_angle_alpha 90
_cell_angle_beta 90
_cell_angle_gamma 90
_cell_formula_units_Z 8
_cell_length_a 7.7267(2)
_cell_length_b 13.0423(3)
_cell_length_c 36.8750(9)
_cell_measurement_reflns_used 21151
_cell_measurement_temperature 140.0(10)
_cell_measurement_theta_max 76.7950
_cell_measurement_theta_min 3.5860
_cell_volume 3716.04(16)
_computing_cell_refinement 'CrysAlisPro 1.171.40.21a (Rigaku OD, 2018)'
_computing_data_collection 'CrysAlisPro 1.171.40.21a (Rigaku OD, 2018)'
_computing_data_reduction 'CrysAlisPro 1.171.40.21a (Rigaku OD, 2018)'
_computing_molecular_graphics 'Olex2 (Dolomanov et al., 2009)'
_computing_publication_material 'Olex2 (Dolomanov et al., 2009)'
_computing_structure_refinement 'ShelXL (Sheldrick, 2015)'
_computing_structure_solution 'ShelXT (Sheldrick, 2015)'
_diffrn_ambient_environment N~2~
_diffrn_ambient_temperature 140.0(1)
_diffrn_detector 'CCD plate'
_diffrn_detector_type HyPix
_diffrn_measured_fraction_theta_full 0.999
_diffrn_measured_fraction_theta_max 0.974
_diffrn_measurement_details
;
List of Runs (angles in degrees, time in seconds):

  # Type    Start    End  Width  t~exp~   \w     \q     \k     \f   Frames
#--------------------------------------------------------------------------
  1  \w    -87.00  -9.00   0.50    1.60    --  -49.16 121.00   1.00  156
  2  \w    -91.00 -66.00   0.50    1.60    --  -84.25 153.00 160.00   50
  3  \w     73.00  98.00   0.50    1.60    --   49.66 153.00 160.00   50
  4  \w     97.00 122.00   0.50    1.60    --  105.75 153.00 160.00   50
  5  \w     93.00 137.00   0.50    1.60    --  105.75 125.00 150.00   88
  6  \w    143.00 169.00   0.50    1.60    --  105.75 125.00 150.00   52
  7  \w    145.00 177.00   0.50    1.60    --  105.75  77.00  90.00   64
  8  \w    136.00 162.00   0.50    1.60    --  105.75  77.00  60.00   52
  9  \w    128.00 164.00   0.50    1.60    --  105.75  77.00   0.00   72
 10  \w    129.00 154.00   0.50    1.60    --  105.75  15.00 -30.00   50
 11  \w    120.00 146.00   0.50    1.60    --  105.75  15.00  30.00   52
 12  \w    130.00 156.00   0.50    1.60    --  105.75  61.00  90.00   52
 13  \w    116.00 141.00   0.50    1.60    --  105.75 121.00   1.00   50
 14  \w    111.00 174.00   0.50    1.60    --  105.75 125.00 -30.00  126
 15  \w    106.00 146.00   0.50    1.60    --  105.75 125.00  90.00   80
 16  \w    112.00 177.00   0.50    1.60    --  105.75  45.00 120.00  130
 17  \w     97.00 143.00   0.50    1.60    --  105.75  45.00  60.00   92
 18  \w     89.00 122.00   0.50    1.60    --  105.75  77.00   0.00   66
 19  \w     93.00 119.00   0.50    1.60    --  105.75  61.00  60.00   52
 20  \w     89.00 137.00   0.50    1.60    --  105.75  77.00  30.00   96
 21  \w     93.00 124.00   0.50    1.60    --  105.75  61.00  90.00   62
 22  \w     37.00  68.00   0.50    1.60    --  105.75 -61.00 -30.00   62
 23  \w     63.00  89.00   0.50    1.60    --  105.75 -77.00  30.00   52
 24  \w     58.00  84.00   0.50    1.60    --  105.75 -77.00  90.00   52
 25  \w     75.00 107.00   0.50    1.60    --  105.75 -94.00  90.00   64
 26  \w     67.00  92.00   0.50    1.60    --  105.75-153.00 119.00   50
 27  \w     54.00  93.00   0.50    1.60    --  105.75 -94.00 120.00   78
 28  \w     55.00  80.00   0.50    1.60    --   49.66-153.00 119.00   50
 29  \w     35.00  85.00   0.50    1.60    --  105.75-125.00  60.00  100
 30  \w     42.00 104.00   0.50    1.60    --  105.75 -94.00  60.00  124
 31  \w     45.00  70.00   0.50    1.60    --  105.75 -61.00 120.00   50
 32  \w     37.00  71.00   0.50    1.60    --  105.75 -61.00 150.00   68
 33  \w     36.00  65.00   0.50    1.60    --  105.75 -61.00  90.00   58
 34  \w     43.00  68.00   0.50    1.60    --  105.75-125.00  90.00   50
 35  \w     42.00  98.00   0.50    1.60    --  105.75-125.00 -30.00  112
 36  \w     70.00 109.00   0.50    1.60    --  105.75 -94.00 -60.00   78
 37  \w     65.00 104.00   0.50    1.60    --  105.75 -77.00-150.00   78
 38  \w     68.00  93.00   0.50    1.60    --  105.75-125.00-180.00   50
 39  \w     64.00 107.00   0.50    1.60    --  105.75 -94.00-120.00   86
 40  \w     50.00  75.00   0.50    1.60    --  105.75-121.00 -81.00   50
 41  \w     36.00 104.00   0.50    1.60    --  105.75 -77.00 -60.00  136
 42  \w     35.00  71.00   0.50    1.60    --  105.75 -61.00-150.00   72
 43  \w     41.00  84.00   0.50    1.60    --  105.75 -94.00-180.00   86
 44  \w     33.00  59.00   0.50    1.60    --   49.66-121.00 -81.00   52
 45  \w    101.00 126.00   0.50    1.60    --  105.75  45.00-180.00   50
 46  \w     94.00 119.00   0.50    1.60    --  105.75  61.00-180.00   50
 47  \w     88.00 121.00   0.50    1.60    --   49.66  77.00-180.00   66
 48  \w    102.00 177.00   0.50    1.60    --  105.75  45.00 -90.00  150
 49  \w    -50.00 -13.00   0.50    1.60    --  -84.25  45.00-150.00   74
 50  \w   -118.00 -88.00   0.50    1.60    --  -49.16 -77.00  30.00   60
 51  \w   -116.00 -91.00   0.50    1.60    --  -49.16 -77.00  90.00   50
 52  \w   -120.00 -52.00   0.50    1.60    --  -49.16-153.00 119.00  136
 53  \w   -110.00 -85.00   0.50    1.60    --  -49.16-121.00 -81.00   50
 54  \w   -139.00-114.00   0.50    1.60    --  -84.25-121.00 -81.00   50
;
_diffrn_measurement_device 'four-circle diffractometer'
_diffrn_measurement_device_type 'XtaLAB Synergy, Dualflex, HyPix'
_diffrn_measurement_method '\w scans'
_diffrn_orient_matrix_type 'CrysAlisPro convention (1999,Acta A55,543-557)'
_diffrn_orient_matrix_UB_11 -0.0732448000
_diffrn_orient_matrix_UB_12 -0.0638532000
_diffrn_orient_matrix_UB_13 -0.0316375000
_diffrn_orient_matrix_UB_21 -0.0558105000
_diffrn_orient_matrix_UB_22 -0.0842591000
_diffrn_orient_matrix_UB_23 0.0268917000
_diffrn_orient_matrix_UB_31 -0.1766449000
_diffrn_orient_matrix_UB_32 0.0529105000
_diffrn_orient_matrix_UB_33 0.0046384000
_diffrn_radiation_monochromator mirror
_diffrn_radiation_probe x-ray
_diffrn_radiation_type CuK\a
_diffrn_radiation_wavelength 1.54184
_diffrn_reflns_av_R_equivalents 0.1173
_diffrn_reflns_av_unetI/netI 0.0533
_diffrn_reflns_Laue_measured_fraction_full 0.999
_diffrn_reflns_Laue_measured_fraction_max 0.974
_diffrn_reflns_limit_h_max 9
_diffrn_reflns_limit_h_min -9
_diffrn_reflns_limit_k_max 16
_diffrn_reflns_limit_k_min -16
_diffrn_reflns_limit_l_max 46
_diffrn_reflns_limit_l_min -46
_diffrn_reflns_number 53801
_diffrn_reflns_point_group_measured_fraction_full 1.000
_diffrn_reflns_point_group_measured_fraction_max 0.969
_diffrn_reflns_theta_full 67.684
_diffrn_reflns_theta_max 79.622
_diffrn_reflns_theta_min 3.595
_diffrn_source 'micro-focus sealed X-ray tube'
_diffrn_source_type 'PhotonJet (Cu) X-ray Source'
_exptl_absorpt_coefficient_mu 3.121
_exptl_absorpt_correction_T_max 0.98143
_exptl_absorpt_correction_T_min 0.62335
_exptl_absorpt_correction_type multi-scan
_exptl_absorpt_process_details
;
CrysAlisPro 1.171.40.21a (Rigaku Oxford Diffraction, 2018)
Empirical absorption correction using spherical harmonics,
 implemented in SCALE3 ABSPACK scaling algorithm.
;
_exptl_crystal_colour Yellow
_exptl_crystal_density_diffrn 1.480
_exptl_crystal_description 'Plate '
_exptl_crystal_F_000 1712
_exptl_crystal_size_max 0.25
_exptl_crystal_size_mid 0.24
_exptl_crystal_size_min 0.03
_refine_diff_density_max 0.874
_refine_diff_density_min -0.599
_refine_diff_density_rms 0.107
_refine_ls_abs_structure_details
;
 Flack x determined using 2701 quotients [(I+)-(I-)]/[(I+)+(I-)]
 (Parsons, Flack and Wagner, Acta Cryst. B69 (2013) 249-259).
;
_refine_ls_abs_structure_Flack 0.003(9)
_refine_ls_extinction_coef 0.0024(4)
_refine_ls_extinction_expression Fc^*^=kFc[1+0.001xFc^2^\l^3^/sin(2\q)]^-1/4^
_refine_ls_extinction_method 'SHELXL-2018/3 (Sheldrick 2018)'
_refine_ls_goodness_of_fit_ref 1.056
_refine_ls_hydrogen_treatment mixed
_refine_ls_matrix_type full
_refine_ls_number_parameters 514
_refine_ls_number_reflns 7836
_refine_ls_number_restraints 0
_refine_ls_restrained_S_all 1.056
_refine_ls_R_factor_all 0.0726
_refine_ls_R_factor_gt 0.0649
_refine_ls_shift/su_max 0.009
_refine_ls_shift/su_mean 0.000
_refine_ls_structure_factor_coef Fsqd
_refine_ls_weighting_details 'w=1/[\s^2^(Fo^2^)+(0.1095P)^2^+3.2213P] where P=(Fo^2^+2Fc^2^)/3'
_refine_ls_weighting_scheme calc
_refine_ls_wR_factor_gt 0.1724
_refine_ls_wR_factor_ref 0.1832
_reflns_Friedel_coverage 0.759
_reflns_Friedel_fraction_full 1.000
_reflns_Friedel_fraction_max 0.963
_reflns_number_gt 7012
_reflns_number_total 7836
_reflns_threshold_expression 'I > 2\s(I)'
_cod_data_source_file d0ra07137d2.cif
_cod_data_source_block kl_lt4aie1
_cod_database_code 7241677
_shelx_shelxl_version_number 2018/3
_chemical_oxdiff_formula 'C H B F N S'
_chemical_oxdiff_usercomment 'from Kaspars'
_shelx_space_group_comment
;
The symmetry employed for this shelxl refinement is uniquely defined
by the following loop, which should always be used as a source of
symmetry information in preference to the above space-group names.
They are only intended as comments.
;
_shelx_estimated_absorpt_t_max 0.914
_shelx_estimated_absorpt_t_min 0.517
_diffrn_oxdiff_ac4_digest_frames
;
01888d5de93e12e774e315a110b766598700030997a
;
_reflns_odcompleteness_completeness 99.09
_reflns_odcompleteness_iscentric 1
_reflns_odcompleteness_theta 77.49
_olex2_refinement_description
;
1. Fixed Uiso
 At 1.2 times of:
  All C(H) groups
2.a Aromatic/amide H refined with riding coordinates:
 C67(H67), C63(H63), C11(H11), C54(H54), C7(H7), C64(H64), C4(H4), C71(H71),
 C65(H65), C19(H19), C66(H66), C61(H61), C73(H73), C13(H13), C20(H20), C23(H23),
  C17(H17), C69(H69), C10(H10), C22(H22), C8(H8), C72(H72), C15(H15), C60(H60),
 C14(H14), C16(H16), C21(H21), C57(H57), C70(H70), C58(H58)
;
_olex2_submission_special_instructions 'No special instructions were received'
_oxdiff_exptl_absorpt_empirical_details
;
Empirical correction (ABSPACK) includes:
- Absorption correction using spherical harmonics
- Frame scaling
;
_oxdiff_exptl_absorpt_empirical_full_max 3.075
_oxdiff_exptl_absorpt_empirical_full_min 0.393

loop_
_space_group_symop_operation_xyz
'x, y, z'
'-x+1/2, -y, z+1/2'
'-x, y+1/2, -z+1/2'
'x+1/2, -y+1/2, -z'

loop_
_atom_site_label
_atom_site_type_symbol
_atom_site_fract_x
_atom_site_fract_y
_atom_site_fract_z
_atom_site_U_iso_or_equiv
_atom_site_adp_type
_atom_site_occupancy
_atom_site_site_symmetry_order
_atom_site_calc_flag
_atom_site_refinement_flags_posn
_atom_site_refinement_flags_adp
_atom_site_refinement_flags_occupancy
_atom_site_disorder_assembly
_atom_site_disorder_group
Cl1 Cl 1.16733(18) 0.40165(10) 0.36808(4) 0.0380(3) Uani 1 1 d . . . . .
Cl2 Cl 0.9146(2) 0.14270(11) 0.48749(4) 0.0465(4) Uani 1 1 d . . . . .
S1 S 0.71897(18) 0.79644(11) 0.39902(4) 0.0385(3) Uani 1 1 d . . . . .
S51 S 0.1403(2) -0.05855(10) 0.33537(4) 0.0417(3) Uani 1 1 d . . . . .
O1 O 1.2083(7) 0.4156(4) 0.40545(12) 0.0525(11) Uani 1 1 d . . . . .
O3 O 1.1581(9) 0.4992(4) 0.35067(15) 0.0648(14) Uani 1 1 d . . . . .
O2 O 1.2993(7) 0.3419(5) 0.35198(14) 0.0646(14) Uani 1 1 d . . . . .
N9 N 0.7782(8) 0.4051(5) 0.43632(16) 0.0528(13) Uani 1 1 d . . . . .
H9 H 0.787(12) 0.346(7) 0.449(3) 0.07(3) Uiso 1 1 d . . . . .
O4 O 1.0059(7) 0.3510(5) 0.36464(17) 0.0717(16) Uani 1 1 d . . . . .
C3 C 0.6418(7) 0.6874(4) 0.34328(15) 0.0372(11) Uani 1 1 d . . . . .
C68 C 0.0206(7) -0.2151(4) 0.29052(16) 0.0365(11) Uani 1 1 d . . . . .
C67 C 0.2787(7) -0.3356(4) 0.42485(16) 0.0364(11) Uani 1 1 d . . . . .
H67 H 0.323737 -0.365637 0.404025 0.044 Uiso 1 1 calc R . . . .
N59 N 0.3979(11) 0.1470(5) 0.44683(17) 0.066(2) Uani 1 1 d . . . . .
H59 H 0.407(14) 0.198(9) 0.459(3) 0.09(3) Uiso 1 1 d . . . . .
C2 C 0.6894(7) 0.6776(4) 0.37864(16) 0.0369(11) Uani 1 1 d . . . . .
C63 C 0.1301(7) -0.1974(4) 0.45476(15) 0.0370(11) Uani 1 1 d . . . . .
H63 H 0.074356 -0.134241 0.453868 0.044 Uiso 1 1 calc R . . . .
C62 C 0.1988(7) -0.2400(4) 0.42247(15) 0.0328(11) Uani 1 1 d . . . . .
C56 C 0.2682(9) -0.0050(4) 0.40257(17) 0.0436(14) Uani 1 1 d . . . . .
C5 C 0.6649(7) 0.8600(4) 0.35996(16) 0.0386(12) Uani 1 1 d . . . . .
C6 C 0.7167(7) 0.5840(5) 0.40010(16) 0.0391(12) Uani 1 1 d . . . . .
C55 C 0.0876(7) -0.1846(4) 0.32631(15) 0.0353(11) Uani 1 1 d . . . . .
C11 C 0.6157(8) 0.4971(4) 0.39382(16) 0.0398(12) Uani 1 1 d . . . . .
H11 H 0.525795 0.499349 0.377068 0.048 Uiso 1 1 calc R . . . .
C52 C 0.1989(8) -0.0861(4) 0.37921(16) 0.0386(12) Uani 1 1 d . . . . .
C54 C 0.1188(7) -0.2448(4) 0.35612(15) 0.0343(11) Uani 1 1 d . . . . .
H54 H 0.102475 -0.315443 0.356064 0.041 Uiso 1 1 calc R . . . .
C7 C 0.8458(8) 0.5775(5) 0.42654(16) 0.0445(13) Uani 1 1 d . . . . .
H7 H 0.910847 0.635107 0.432475 0.053 Uiso 1 1 calc R . . . .
C64 C 0.1442(8) -0.2473(5) 0.48702(17) 0.0425(13) Uani 1 1 d . . . . .
H64 H 0.097935 -0.217876 0.507859 0.051 Uiso 1 1 calc R . . . .
C18 C 0.6683(8) 0.9732(5) 0.35732(17) 0.0406(13) Uani 1 1 d . . . . .
C4 C 0.6258(7) 0.7914(5) 0.33285(16) 0.0394(12) Uani 1 1 d . . . . .
H4 H 0.591936 0.811599 0.309723 0.047 Uiso 1 1 calc R . . . .
C12 C 0.6166(7) 0.6031(5) 0.31683(16) 0.0391(12) Uani 1 1 d . . . . .
C53 C 0.1785(7) -0.1898(4) 0.38736(15) 0.0349(11) Uani 1 1 d . . . . .
C71 C -0.1114(10) -0.2731(5) 0.22338(19) 0.0533(16) Uani 1 1 d . . . . .
H71 H -0.153299 -0.292555 0.200763 0.064 Uiso 1 1 calc R . . . .
C65 C 0.2276(8) -0.3423(5) 0.48919(17) 0.0421(12) Uani 1 1 d . . . . .
H65 H 0.239738 -0.375396 0.511379 0.051 Uiso 1 1 calc R . . . .
C19 C 0.5835(9) 1.0217(5) 0.32864(19) 0.0488(15) Uani 1 1 d . . . . .
H19 H 0.522171 0.982740 0.311862 0.059 Uiso 1 1 calc R . . . .
C66 C 0.2921(8) -0.3865(5) 0.45763(17) 0.0415(13) Uani 1 1 d . . . . .
H66 H 0.344520 -0.450589 0.458582 0.050 Uiso 1 1 calc R . . . .
C61 C 0.3830(9) -0.0269(5) 0.43101(17) 0.0471(15) Uani 1 1 d . . . . .
H61 H 0.415794 -0.094447 0.435256 0.057 Uiso 1 1 calc R . . . .
C73 C -0.0593(9) -0.1437(5) 0.26776(17) 0.0463(14) Uani 1 1 d . . . . .
H73 H -0.069967 -0.075980 0.275316 0.056 Uiso 1 1 calc R . . . .
C13 C 0.7298(8) 0.5193(5) 0.31526(17) 0.0438(13) Uani 1 1 d . . . . .
H13 H 0.824785 0.516261 0.330704 0.053 Uiso 1 1 calc R . . . .
C20 C 0.5898(11) 1.1281(6) 0.3249(2) 0.0593(18) Uani 1 1 d . . . . .
H20 H 0.534258 1.159421 0.305492 0.071 Uiso 1 1 calc R . . . .
C23 C 0.7568(9) 1.0337(5) 0.38219(19) 0.0486(15) Uani 1 1 d . . . . .
H23 H 0.812325 1.003139 0.401786 0.058 Uiso 1 1 calc R . . . .
C17 C 0.4777(9) 0.6068(5) 0.29247(18) 0.0470(14) Uani 1 1 d . . . . .
H17 H 0.403055 0.662723 0.292686 0.056 Uiso 1 1 calc R . . . .
C69 C 0.0272(9) -0.3161(5) 0.27961(18) 0.0484(14) Uani 1 1 d . . . . .
H69 H 0.075800 -0.365232 0.294791 0.058 Uiso 1 1 calc R . . . .
C10 C 0.6495(10) 0.4084(5) 0.41245(17) 0.0497(15) Uani 1 1 d . . . . .
H10 H 0.582160 0.350451 0.408385 0.060 Uiso 1 1 calc R . . . .
C22 C 0.7631(11) 1.1396(5) 0.3780(2) 0.0589(18) Uani 1 1 d . . . . .
H22 H 0.825706 1.178939 0.394463 0.071 Uiso 1 1 calc R . . . .
C8 C 0.8761(9) 0.4862(6) 0.44366(18) 0.0506(15) Uani 1 1 d . . . . .
H8 H 0.965412 0.480975 0.460468 0.061 Uiso 1 1 calc R . . . .
C72 C -0.1225(9) -0.1721(5) 0.23431(18) 0.0487(14) Uani 1 1 d . . . . .
H72 H -0.172456 -0.123430 0.219152 0.058 Uiso 1 1 calc R . . . .
C15 C 0.5625(11) 0.4449(6) 0.2670(2) 0.0588(18) Uani 1 1 d . . . . .
H15 H 0.544629 0.392228 0.250425 0.071 Uiso 1 1 calc R . . . .
C60 C 0.4477(11) 0.0497(6) 0.4527(2) 0.0577(18) Uani 1 1 d . . . . .
H60 H 0.525082 0.034403 0.471259 0.069 Uiso 1 1 calc R . . . .
O5 O 0.9048(15) 0.2185(7) 0.4616(2) 0.125(4) Uani 1 1 d . . . . .
C14 C 0.7003(10) 0.4410(5) 0.29075(18) 0.0517(15) Uani 1 1 d . . . . .
H14 H 0.774458 0.384893 0.290258 0.062 Uiso 1 1 calc R . . . .
C16 C 0.4508(9) 0.5280(5) 0.2682(2) 0.0533(16) Uani 1 1 d . . . . .
H16 H 0.356930 0.530734 0.252387 0.064 Uiso 1 1 calc R . . . .
C21 C 0.6774(11) 1.1870(5) 0.3498(2) 0.0600(18) Uani 1 1 d . . . . .
H21 H 0.679022 1.258059 0.347547 0.072 Uiso 1 1 calc R . . . .
C57 C 0.2260(12) 0.0980(5) 0.39724(19) 0.0571(18) Uani 1 1 d . . . . .
H57 H 0.154413 0.116880 0.378094 0.069 Uiso 1 1 calc R . . . .
C70 C -0.0385(11) -0.3449(6) 0.2459(2) 0.0606(19) Uani 1 1 d . . . . .
H70 H -0.032868 -0.413074 0.238692 0.073 Uiso 1 1 calc R . . . .
C58 C 0.2907(14) 0.1720(5) 0.4204(2) 0.070(2) Uani 1 1 d . . . . .
H58 H 0.258283 0.240151 0.417356 0.085 Uiso 1 1 calc R . . . .
O8 O 0.7479(15) 0.1257(10) 0.5026(4) 0.186(6) Uani 1 1 d . . . . .
O6 O 0.9915(17) 0.1745(8) 0.5174(3) 0.174(6) Uani 1 1 d . . . . .
O7 O 0.987(2) 0.0562(5) 0.4752(2) 0.187(7) Uani 1 1 d . . . . .

loop_
_atom_site_aniso_label
_atom_site_aniso_U_11
_atom_site_aniso_U_22
_atom_site_aniso_U_33
_atom_site_aniso_U_23
_atom_site_aniso_U_13
_atom_site_aniso_U_12
Cl1 0.0394(7) 0.0333(6) 0.0413(7) -0.0018(5) -0.0040(5) -0.0036(5)
Cl2 0.0629(9) 0.0422(7) 0.0344(6) -0.0016(5) -0.0040(6) -0.0097(6)
S1 0.0336(7) 0.0404(7) 0.0417(7) -0.0064(5) 0.0013(5) -0.0030(5)
S51 0.0480(8) 0.0328(6) 0.0442(7) 0.0000(5) 0.0050(6) -0.0055(6)
O1 0.067(3) 0.051(2) 0.040(2) -0.0071(18) -0.003(2) 0.002(2)
O3 0.087(4) 0.043(2) 0.064(3) 0.015(2) -0.009(3) -0.001(3)
O2 0.060(3) 0.077(3) 0.057(3) -0.018(3) 0.000(2) 0.025(3)
N9 0.060(4) 0.049(3) 0.049(3) 0.003(3) 0.001(3) -0.008(3)
O4 0.052(3) 0.084(4) 0.080(4) -0.005(3) -0.007(3) -0.035(3)
C3 0.028(3) 0.044(3) 0.040(3) -0.006(2) 0.003(2) -0.006(2)
C68 0.028(3) 0.039(3) 0.042(3) -0.001(2) 0.002(2) -0.007(2)
C67 0.031(3) 0.033(2) 0.045(3) -0.005(2) 0.000(2) 0.001(2)
N59 0.109(6) 0.044(3) 0.045(3) -0.010(3) 0.015(4) -0.018(4)
C2 0.027(3) 0.039(3) 0.045(3) -0.005(2) 0.004(2) -0.001(2)
C63 0.028(3) 0.042(3) 0.041(3) -0.008(2) 0.001(2) 0.001(2)
C62 0.025(2) 0.032(2) 0.042(3) -0.005(2) 0.002(2) -0.0032(19)
C56 0.052(3) 0.032(3) 0.047(3) -0.007(2) 0.015(3) -0.008(2)
C5 0.031(3) 0.041(3) 0.045(3) -0.004(2) 0.010(2) -0.006(2)
C6 0.035(3) 0.044(3) 0.039(3) -0.005(2) 0.008(2) -0.004(2)
C55 0.030(3) 0.036(3) 0.039(3) -0.002(2) 0.003(2) -0.003(2)
C11 0.036(3) 0.041(3) 0.043(3) -0.006(2) -0.002(2) -0.005(2)
C52 0.037(3) 0.032(2) 0.046(3) -0.006(2) 0.010(2) 0.000(2)
C54 0.029(3) 0.031(2) 0.043(3) -0.002(2) 0.004(2) -0.002(2)
C7 0.042(3) 0.051(3) 0.041(3) -0.003(2) -0.001(2) -0.006(3)
C64 0.032(3) 0.053(3) 0.043(3) -0.009(3) 0.006(2) 0.002(3)
C18 0.029(3) 0.045(3) 0.048(3) -0.005(2) 0.005(2) -0.005(2)
C4 0.028(3) 0.049(3) 0.042(3) -0.005(2) 0.002(2) -0.006(2)
C12 0.032(3) 0.043(3) 0.042(3) -0.005(2) 0.005(2) -0.004(2)
C53 0.030(3) 0.031(2) 0.044(3) -0.003(2) 0.005(2) 0.000(2)
C71 0.059(4) 0.054(4) 0.047(3) -0.004(3) -0.012(3) 0.001(3)
C65 0.036(3) 0.049(3) 0.042(3) 0.001(2) -0.005(2) -0.004(2)
C19 0.047(4) 0.046(3) 0.053(4) -0.001(3) -0.001(3) -0.007(3)
C66 0.037(3) 0.040(3) 0.048(3) -0.003(2) -0.004(2) -0.003(2)
C61 0.050(4) 0.045(3) 0.047(3) -0.010(3) 0.011(3) -0.007(3)
C73 0.056(4) 0.038(3) 0.045(3) 0.003(3) 0.005(3) 0.003(3)
C13 0.037(3) 0.051(3) 0.043(3) -0.006(3) 0.001(2) 0.004(3)
C20 0.067(5) 0.048(4) 0.063(4) 0.008(3) -0.003(4) -0.002(3)
C23 0.049(4) 0.046(3) 0.051(3) -0.007(3) -0.004(3) -0.006(3)
C17 0.046(3) 0.051(3) 0.044(3) -0.004(3) -0.005(3) -0.003(3)
C69 0.053(4) 0.042(3) 0.050(3) -0.002(3) -0.008(3) 0.007(3)
C10 0.056(4) 0.047(3) 0.046(3) -0.004(3) 0.000(3) -0.009(3)
C22 0.064(4) 0.044(3) 0.069(5) -0.010(3) -0.002(4) -0.014(3)
C8 0.044(3) 0.064(4) 0.043(3) 0.009(3) -0.007(3) -0.010(3)
C72 0.053(4) 0.048(3) 0.045(3) 0.009(3) 0.000(3) 0.000(3)
C15 0.071(5) 0.052(3) 0.053(4) -0.016(3) -0.006(3) -0.003(3)
C60 0.070(5) 0.053(4) 0.050(4) -0.010(3) 0.007(3) -0.017(4)
O5 0.192(9) 0.098(5) 0.085(5) 0.053(4) 0.043(6) 0.053(6)
C14 0.058(4) 0.050(3) 0.047(3) -0.008(3) 0.006(3) 0.003(3)
C16 0.046(4) 0.060(4) 0.054(4) -0.011(3) -0.010(3) -0.005(3)
C21 0.073(5) 0.039(3) 0.068(5) -0.002(3) 0.003(4) -0.006(3)
C57 0.089(5) 0.035(3) 0.048(3) 0.001(3) 0.012(4) -0.004(3)
C70 0.075(5) 0.049(4) 0.058(4) -0.014(3) -0.018(4) 0.012(4)
C58 0.119(7) 0.035(3) 0.057(4) -0.003(3) 0.018(5) -0.010(4)
O8 0.090(7) 0.184(12) 0.284(16) 0.109(12) 0.020(8) -0.035(7)
O6 0.230(12) 0.151(8) 0.140(8) -0.102(7) -0.126(8) 0.108(9)
O7 0.41(2) 0.042(3) 0.106(6) 0.004(4) 0.137(9) 0.056(7)

loop_
_atom_type_symbol
_atom_type_description
_atom_type_scat_dispersion_real
_atom_type_scat_dispersion_imag
_atom_type_scat_source
C C 0.0181 0.0091 'International Tables Vol C Tables 4.2.6.8 and 6.1.1.4'
H H 0.0000 0.0000 'International Tables Vol C Tables 4.2.6.8 and 6.1.1.4'
F F 0.0727 0.0534 'International Tables Vol C Tables 4.2.6.8 and 6.1.1.4'
N N 0.0311 0.0180 'International Tables Vol C Tables 4.2.6.8 and 6.1.1.4'
S S 0.3331 0.5567 'International Tables Vol C Tables 4.2.6.8 and 6.1.1.4'
Cl Cl 0.3639 0.7018 'International Tables Vol C Tables 4.2.6.8 and 6.1.1.4'
O O 0.0492 0.0322 'International Tables Vol C Tables 4.2.6.8 and 6.1.1.4'

loop_
_geom_angle_atom_site_label_1
_geom_angle_atom_site_label_2
_geom_angle_atom_site_label_3
_geom_angle
_geom_angle_site_symmetry_1
_geom_angle_site_symmetry_3
_geom_angle_publ_flag
O1 Cl1 O3 109.4(3) . . ?
O2 Cl1 O1 108.4(3) . . ?
O2 Cl1 O3 109.8(4) . . ?
O2 Cl1 O4 109.9(4) . . ?
O4 Cl1 O1 110.0(3) . . ?
O4 Cl1 O3 109.3(4) . . ?
O5 Cl2 O8 109.5(7) . . ?
O6 Cl2 O5 112.3(8) . . ?
O6 Cl2 O8 97.5(10) . . ?
O6 Cl2 O7 111.0(8) . . ?
O7 Cl2 O5 113.1(5) . . ?
O7 Cl2 O8 112.5(8) . . ?
C5 S1 C2 92.1(3) . . ?
C52 S51 C55 92.6(3) . . ?
C10 N9 H9 115(6) . . ?
C10 N9 C8 122.3(6) . . ?
C8 N9 H9 123(6) . . ?
C2 C3 C4 112.0(5) . . ?
C2 C3 C12 126.6(6) . . ?
C4 C3 C12 121.4(5) . . ?
C73 C68 C55 120.9(5) . . ?
C69 C68 C55 120.5(5) . . ?
C69 C68 C73 118.6(6) . . ?
C62 C67 H67 119.4 . . ?
C66 C67 H67 119.4 . . ?
C66 C67 C62 121.2(5) . . ?
C60 N59 H59 131(8) . . ?
C58 N59 H59 106(8) . . ?
C58 N59 C60 122.2(7) . . ?
C3 C2 S1 111.4(4) . . ?
C3 C2 C6 129.3(5) . . ?
C6 C2 S1 119.3(4) . . ?
C62 C63 H63 119.4 . . ?
C64 C63 H63 119.4 . . ?
C64 C63 C62 121.2(5) . . ?
C67 C62 C63 117.6(5) . . ?
C67 C62 C53 120.3(5) . . ?
C63 C62 C53 121.9(5) . . ?
C61 C56 C52 121.5(6) . . ?
C57 C56 C52 121.8(7) . . ?
C57 C56 C61 116.7(6) . . ?
C18 C5 S1 122.2(5) . . ?
C4 C5 S1 110.5(5) . . ?
C4 C5 C18 127.2(6) . . ?
C11 C6 C2 120.3(5) . . ?
C11 C6 C7 117.8(6) . . ?
C7 C6 C2 121.9(5) . . ?
C68 C55 S51 120.9(4) . . ?
C54 C55 S51 110.4(4) . . ?
C54 C55 C68 128.7(5) . . ?
C6 C11 H11 120.1 . . ?
C10 C11 C6 119.7(6) . . ?
C10 C11 H11 120.1 . . ?
C56 C52 S51 119.9(4) . . ?
C53 C52 S51 112.1(4) . . ?
C53 C52 C56 127.9(6) . . ?
C55 C54 H54 122.8 . . ?
C55 C54 C53 114.4(5) . . ?
C53 C54 H54 122.8 . . ?
C6 C7 H7 120.1 . . ?
C8 C7 C6 119.8(6) . . ?
C8 C7 H7 120.1 . . ?
C63 C64 H64 119.7 . . ?
C63 C64 C65 120.7(5) . . ?
C65 C64 H64 119.7 . . ?
C19 C18 C5 119.5(6) . . ?
C23 C18 C5 122.1(6) . . ?
C23 C18 C19 118.3(6) . . ?
C3 C4 H4 123.0 . . ?
C5 C4 C3 114.0(6) . . ?
C5 C4 H4 123.0 . . ?
C13 C12 C3 121.6(5) . . ?
C17 C12 C3 119.8(6) . . ?
C17 C12 C13 118.6(6) . . ?
C52 C53 C62 127.9(5) . . ?
C52 C53 C54 110.4(5) . . ?
C54 C53 C62 121.5(5) . . ?
C72 C71 H71 120.0 . . ?
C70 C71 H71 120.0 . . ?
C70 C71 C72 119.9(6) . . ?
C64 C65 H65 120.5 . . ?
C66 C65 C64 119.0(6) . . ?
C66 C65 H65 120.5 . . ?
C18 C19 H19 119.7 . . ?
C18 C19 C20 120.5(7) . . ?
C20 C19 H19 119.7 . . ?
C67 C66 C65 120.4(6) . . ?
C67 C66 H66 119.8 . . ?
C65 C66 H66 119.8 . . ?
C56 C61 H61 119.4 . . ?
C60 C61 C56 121.1(7) . . ?
C60 C61 H61 119.4 . . ?
C68 C73 H73 119.5 . . ?
C72 C73 C68 121.0(6) . . ?
C72 C73 H73 119.5 . . ?
C12 C13 H13 120.0 . . ?
C14 C13 C12 120.0(6) . . ?
C14 C13 H13 120.0 . . ?
C19 C20 H20 119.7 . . ?
C21 C20 C19 120.6(8) . . ?
C21 C20 H20 119.7 . . ?
C18 C23 H23 119.7 . . ?
C18 C23 C22 120.5(7) . . ?
C22 C23 H23 119.7 . . ?
C12 C17 H17 119.8 . . ?
C16 C17 C12 120.5(6) . . ?
C16 C17 H17 119.8 . . ?
C68 C69 H69 119.9 . . ?
C68 C69 C70 120.3(6) . . ?
C70 C69 H69 119.9 . . ?
N9 C10 C11 120.2(6) . . ?
N9 C10 H10 119.9 . . ?
C11 C10 H10 119.9 . . ?
C23 C22 H22 119.6 . . ?
C21 C22 C23 120.8(7) . . ?
C21 C22 H22 119.6 . . ?
N9 C8 C7 120.1(6) . . ?
N9 C8 H8 119.9 . . ?
C7 C8 H8 119.9 . . ?
C71 C72 H72 120.1 . . ?
C73 C72 C71 119.7(6) . . ?
C73 C72 H72 120.1 . . ?
C14 C15 H15 120.3 . . ?
C14 C15 C16 119.3(6) . . ?
C16 C15 H15 120.3 . . ?
N59 C60 C61 119.2(8) . . ?
N59 C60 H60 120.4 . . ?
C61 C60 H60 120.4 . . ?
C13 C14 H14 119.5 . . ?
C15 C14 C13 121.0(7) . . ?
C15 C14 H14 119.5 . . ?
C17 C16 C15 120.5(7) . . ?
C17 C16 H16 119.7 . . ?
C15 C16 H16 119.7 . . ?
C20 C21 C22 119.2(7) . . ?
C20 C21 H21 120.4 . . ?
C22 C21 H21 120.4 . . ?
C56 C57 H57 120.0 . . ?
C58 C57 C56 120.0(8) . . ?
C58 C57 H57 120.0 . . ?
C71 C70 C69 120.4(6) . . ?
C71 C70 H70 119.8 . . ?
C69 C70 H70 119.8 . . ?
N59 C58 C57 120.7(7) . . ?
N59 C58 H58 119.7 . . ?
C57 C58 H58 119.7 . . ?

loop_
_geom_bond_atom_site_label_1
_geom_bond_atom_site_label_2
_geom_bond_distance
_geom_bond_site_symmetry_2
_geom_bond_publ_flag
Cl1 O1 1.426(4) . ?
Cl1 O3 1.427(5) . ?
Cl1 O2 1.414(5) . ?
Cl1 O4 1.417(5) . ?
Cl2 O5 1.377(6) . ?
Cl2 O8 1.420(11) . ?
Cl2 O6 1.319(7) . ?
Cl2 O7 1.340(7) . ?
S1 C2 1.738(6) . ?
S1 C5 1.713(6) . ?
S51 C55 1.726(6) . ?
S51 C52 1.717(6) . ?
N9 H9 0.90(10) . ?
N9 C10 1.329(9) . ?
N9 C8 1.329(9) . ?
C3 C2 1.361(8) . ?
C3 C4 1.415(8) . ?
C3 C12 1.483(8) . ?
C68 C55 1.473(8) . ?
C68 C73 1.397(8) . ?
C68 C69 1.378(9) . ?
C67 H67 0.9300 . ?
C67 C62 1.393(8) . ?
C67 C66 1.383(8) . ?
N59 H59 0.81(11) . ?
N59 C60 1.343(11) . ?
N59 C58 1.320(12) . ?
C2 C6 1.470(8) . ?
C63 H63 0.9300 . ?
C63 C62 1.417(7) . ?
C63 C64 1.360(9) . ?
C62 C53 1.459(8) . ?
C56 C52 1.466(8) . ?
C56 C61 1.403(10) . ?
C56 C57 1.396(9) . ?
C5 C18 1.480(8) . ?
C5 C4 1.374(8) . ?
C6 C11 1.395(8) . ?
C6 C7 1.397(9) . ?
C55 C54 1.372(8) . ?
C11 H11 0.9300 . ?
C11 C10 1.370(9) . ?
C52 C53 1.395(7) . ?
C54 H54 0.9300 . ?
C54 C53 1.433(8) . ?
C7 H7 0.9300 . ?
C7 C8 1.368(10) . ?
C64 H64 0.9300 . ?
C64 C65 1.399(9) . ?
C18 C19 1.396(10) . ?
C18 C23 1.390(9) . ?
C4 H4 0.9300 . ?
C12 C13 1.402(9) . ?
C12 C17 1.400(9) . ?
C71 H71 0.9300 . ?
C71 C72 1.380(10) . ?
C71 C70 1.373(10) . ?
C65 H65 0.9300 . ?
C65 C66 1.391(9) . ?
C19 H19 0.9300 . ?
C19 C20 1.396(10) . ?
C66 H66 0.9300 . ?
C61 H61 0.9300 . ?
C61 C60 1.375(9) . ?
C73 H73 0.9300 . ?
C73 C72 1.377(9) . ?
C13 H13 0.9300 . ?
C13 C14 1.382(9) . ?
C20 H20 0.9300 . ?
C20 C21 1.373(11) . ?
C23 H23 0.9300 . ?
C23 C22 1.390(10) . ?
C17 H17 0.9300 . ?
C17 C16 1.379(9) . ?
C69 H69 0.9300 . ?
C69 C70 1.393(10) . ?
C10 H10 0.9300 . ?
C22 H22 0.9300 . ?
C22 C21 1.381(11) . ?
C8 H8 0.9300 . ?
C72 H72 0.9300 . ?
C15 H15 0.9300 . ?
C15 C14 1.379(11) . ?
C15 C16 1.387(10) . ?
C60 H60 0.9300 . ?
C14 H14 0.9300 . ?
C16 H16 0.9300 . ?
C21 H21 0.9300 . ?
C57 H57 0.9300 . ?
C57 C58 1.382(11) . ?
C70 H70 0.9300 . ?
C58 H58 0.9300 . ?

loop_
_geom_torsion_atom_site_label_1
_geom_torsion_atom_site_label_2
_geom_torsion_atom_site_label_3
_geom_torsion_atom_site_label_4
_geom_torsion
_geom_torsion_site_symmetry_1
_geom_torsion_site_symmetry_2
_geom_torsion_site_symmetry_3
_geom_torsion_site_symmetry_4
_geom_torsion_publ_flag
S1 C2 C6 C11 145.8(5) . . . . ?
S1 C2 C6 C7 -35.9(7) . . . . ?
S1 C5 C18 C19 -164.1(5) . . . . ?
S1 C5 C18 C23 17.3(9) . . . . ?
S1 C5 C4 C3 -0.9(6) . . . . ?
S51 C55 C54 C53 2.6(6) . . . . ?
S51 C52 C53 C62 -173.7(4) . . . . ?
S51 C52 C53 C54 1.8(6) . . . . ?
C3 C2 C6 C11 -34.1(9) . . . . ?
C3 C2 C6 C7 144.2(6) . . . . ?
C3 C12 C13 C14 178.7(6) . . . . ?
C3 C12 C17 C16 -178.9(6) . . . . ?
C68 C55 C54 C53 -177.8(5) . . . . ?
C68 C73 C72 C71 1.8(10) . . . . ?
C68 C69 C70 C71 -0.4(12) . . . . ?
C67 C62 C53 C52 -139.9(6) . . . . ?
C67 C62 C53 C54 45.2(7) . . . . ?
C2 S1 C5 C18 -177.9(5) . . . . ?
C2 S1 C5 C4 0.2(4) . . . . ?
C2 C3 C4 C5 1.4(7) . . . . ?
C2 C3 C12 C13 -41.2(9) . . . . ?
C2 C3 C12 C17 139.4(6) . . . . ?
C2 C6 C11 C10 176.0(6) . . . . ?
C2 C6 C7 C8 -174.4(6) . . . . ?
C63 C62 C53 C52 44.0(8) . . . . ?
C63 C62 C53 C54 -131.0(6) . . . . ?
C63 C64 C65 C66 -1.7(9) . . . . ?
C62 C67 C66 C65 -0.8(9) . . . . ?
C62 C63 C64 C65 0.1(9) . . . . ?
C56 C52 C53 C62 9.1(10) . . . . ?
C56 C52 C53 C54 -175.5(6) . . . . ?
C56 C61 C60 N59 1.0(11) . . . . ?
C56 C57 C58 N59 2.7(13) . . . . ?
C5 S1 C2 C3 0.6(4) . . . . ?
C5 S1 C2 C6 -179.3(5) . . . . ?
C5 C18 C19 C20 -177.9(7) . . . . ?
C5 C18 C23 C22 177.4(7) . . . . ?
C6 C11 C10 N9 -0.2(10) . . . . ?
C6 C7 C8 N9 -2.9(10) . . . . ?
C55 S51 C52 C56 177.2(5) . . . . ?
C55 S51 C52 C53 -0.3(5) . . . . ?
C55 C68 C73 C72 -179.8(6) . . . . ?
C55 C68 C69 C70 179.1(7) . . . . ?
C55 C54 C53 C62 172.9(5) . . . . ?
C55 C54 C53 C52 -2.9(7) . . . . ?
C11 C6 C7 C8 3.9(9) . . . . ?
C52 S51 C55 C68 179.0(5) . . . . ?
C52 S51 C55 C54 -1.3(4) . . . . ?
C52 C56 C61 C60 179.8(6) . . . . ?
C52 C56 C57 C58 178.4(7) . . . . ?
C7 C6 C11 C10 -2.4(9) . . . . ?
C64 C63 C62 C67 1.1(8) . . . . ?
C64 C63 C62 C53 177.3(5) . . . . ?
C64 C65 C66 C67 2.0(9) . . . . ?
C18 C5 C4 C3 177.1(6) . . . . ?
C18 C19 C20 C21 -1.0(12) . . . . ?
C18 C23 C22 C21 1.9(12) . . . . ?
C4 C3 C2 S1 -1.2(6) . . . . ?
C4 C3 C2 C6 178.7(5) . . . . ?
C4 C3 C12 C13 135.5(6) . . . . ?
C4 C3 C12 C17 -44.0(8) . . . . ?
C4 C5 C18 C19 18.2(10) . . . . ?
C4 C5 C18 C23 -160.4(6) . . . . ?
C12 C3 C2 S1 175.8(5) . . . . ?
C12 C3 C2 C6 -4.3(10) . . . . ?
C12 C3 C4 C5 -175.8(5) . . . . ?
C12 C13 C14 C15 1.5(11) . . . . ?
C12 C17 C16 C15 -1.1(11) . . . . ?
C19 C18 C23 C22 -1.3(10) . . . . ?
C19 C20 C21 C22 1.6(13) . . . . ?
C66 C67 C62 C63 -0.7(8) . . . . ?
C66 C67 C62 C53 -177.0(5) . . . . ?
C61 C56 C52 S51 -152.0(5) . . . . ?
C61 C56 C52 C53 25.0(9) . . . . ?
C61 C56 C57 C58 -2.8(11) . . . . ?
C73 C68 C55 S51 -22.9(8) . . . . ?
C73 C68 C55 C54 157.5(6) . . . . ?
C73 C68 C69 C70 2.5(10) . . . . ?
C13 C12 C17 C16 1.7(10) . . . . ?
C23 C18 C19 C20 0.8(10) . . . . ?
C23 C22 C21 C20 -2.1(13) . . . . ?
C17 C12 C13 C14 -1.9(9) . . . . ?
C69 C68 C55 S51 160.5(5) . . . . ?
C69 C68 C55 C54 -19.0(9) . . . . ?
C69 C68 C73 C72 -3.2(10) . . . . ?
C10 N9 C8 C7 0.2(11) . . . . ?
C8 N9 C10 C11 1.3(11) . . . . ?
C72 C71 C70 C69 -1.1(13) . . . . ?
C60 N59 C58 C57 -0.7(13) . . . . ?
C14 C15 C16 C17 0.7(12) . . . . ?
C16 C15 C14 C13 -0.8(12) . . . . ?
C57 C56 C52 S51 26.8(8) . . . . ?
C57 C56 C52 C53 -156.2(6) . . . . ?
C57 C56 C61 C60 1.0(10) . . . . ?
C70 C71 C72 C73 0.4(12) . . . . ?
C58 N59 C60 C61 -1.2(12) . . . . ?
